data_2311929
loop_
_publ_author_name
'Wang, Ai'
'Englert, Ulli'

_publ_section_title
;
 N-H...X (X = Cl and Br) hydrogen bonds in three isomorphous
 3,5-dichloropyridinium salts.
;
_journal_coeditor_code YP3141
_journal_issue 'Pt 10'
_journal_name_full 'Acta crystallographica. Section C, Structural chemistry'
_journal_page_first 803
_journal_page_last 809
_journal_paper_doi 10.1107/S2053229617013201
_journal_volume 73
_journal_year 2017
_chemical_formula_iupac '(C5 H4 Cl2 N)2 [Zn Br4]'
_chemical_formula_moiety '2(C5 H4 Cl2 N +), Br4 Zn 2-'
_chemical_formula_sum 'C10 H8 Br4 Cl4 N2 Zn'
_chemical_formula_weight 682.99
_chemical_name_common b
_chemical_name_systematic
;
3,5-Dichloropyridinium tetrabromidozincate(II)
;
_space_group_crystal_system triclinic
_space_group_IT_number 2
_space_group_name_Hall '-P 1'
_space_group_name_H-M_alt 'P -1'
_atom_sites_solution_hydrogens mixed
_audit_creation_method SHELXL-2014/7
_cell_angle_alpha 79.539(3)
_cell_angle_beta 78.468(2)
_cell_angle_gamma 76.968(2)
_cell_formula_units_Z 4
_cell_length_a 8.8739(15)
_cell_length_b 13.469(2)
_cell_length_c 17.284(3)
_cell_measurement_reflns_used 4319
_cell_measurement_temperature 100(2)
_cell_measurement_theta_max 29.39
_cell_measurement_theta_min 2.49
_cell_volume 1951.7(6)
_computing_cell_refinement
;
SAINT-Plus (Bruker, 2009)
;
_computing_data_collection
;
SMART (Bruker, 2001)
;
_computing_data_reduction
;
SAINT-Plus (Bruker, 2009)
;
_computing_structure_refinement
;
SHELXL2014 (Sheldrick, 2015)
;
_computing_structure_solution
;
SHELXS97 (Sheldrick, 2008)
;
_diffrn_ambient_temperature 100(2)
_diffrn_measured_fraction_theta_full 1.000
_diffrn_measured_fraction_theta_max 0.910
_diffrn_measurement_device_type 'Bruker D8 goniometer with APEX CCD detector'
_diffrn_measurement_method '\w scans'
_diffrn_radiation_monochromator 'multilayer optics'
_diffrn_radiation_type MoK\a
_diffrn_radiation_wavelength 0.71073
_diffrn_reflns_av_R_equivalents 0.0737
_diffrn_reflns_limit_h_max 12
_diffrn_reflns_limit_h_min -12
_diffrn_reflns_limit_k_max 19
_diffrn_reflns_limit_k_min -19
_diffrn_reflns_limit_l_max 24
_diffrn_reflns_limit_l_min -24
_diffrn_reflns_number 29870
_diffrn_reflns_theta_full 25.242
_diffrn_reflns_theta_max 30.929
_diffrn_reflns_theta_min 1.568
_exptl_absorpt_coefficient_mu 9.987
_exptl_absorpt_correction_T_max 0.7461
_exptl_absorpt_correction_T_min 0.3949
_exptl_absorpt_correction_type multi-scan
_exptl_absorpt_process_details
;
(SADABS; Bruker, 2008)
;
_exptl_crystal_colour colourless
_exptl_crystal_density_diffrn 2.324
_exptl_crystal_description plate
_exptl_crystal_F_000 1280
_exptl_crystal_size_max 0.220
_exptl_crystal_size_mid 0.210
_exptl_crystal_size_min 0.130
_refine_diff_density_max 1.266
_refine_diff_density_min -1.989
_refine_ls_extinction_method none
_refine_ls_goodness_of_fit_ref 1.015
_refine_ls_hydrogen_treatment mixed
_refine_ls_matrix_type full
_refine_ls_number_parameters 391
_refine_ls_number_reflns 11250
_refine_ls_number_restraints 5
_refine_ls_restrained_S_all 1.014
_refine_ls_R_factor_all 0.0683
_refine_ls_R_factor_gt 0.0464
_refine_ls_shift/su_max 0.001
_refine_ls_shift/su_mean 0.000
_refine_ls_structure_factor_coef Fsqd
_refine_ls_weighting_details 'w=1/[\s^2^(Fo^2^)+(0.0100P)^2^] where P=(Fo^2^+2Fc^2^)/3'
_refine_ls_weighting_scheme calc
_refine_ls_wR_factor_gt 0.1065
_refine_ls_wR_factor_ref 0.1161
_reflns_number_gt 8368
_reflns_number_total 11250
_reflns_threshold_expression 'I > 2\s(I)'
_cod_data_source_file yp3141sup1.cif
_cod_data_source_block b
_cod_database_code 2311929
_shelx_space_group_comment
;
The symmetry employed for this shelxl refinement is uniquely defined
by the following loop, which should always be used as a source of
symmetry information in preference to the above space-group names.
They are only intended as comments.
;
_shelx_estimated_absorpt_t_min 0.217
_shelx_estimated_absorpt_t_max 0.357

loop_
_space_group_symop_operation_xyz
'x, y, z'
'-x, -y, -z'

loop_
_atom_site_type_symbol
_atom_site_label
_atom_site_fract_x
_atom_site_fract_y
_atom_site_fract_z
_atom_site_U_iso_or_equiv
_atom_site_adp_type
_atom_site_calc_flag
_atom_site_occupancy
Zn Zn1 0.05958(6) 0.79171(4) 0.40526(3) 0.01201(12) Uani d 1
Br Br1 0.28751(5) 0.86665(4) 0.40065(3) 0.01551(11) Uani d 1
Br Br2 -0.13984(5) 0.85914(4) 0.51055(3) 0.01464(11) Uani d 1
Br Br3 0.12069(5) 0.60734(4) 0.43019(3) 0.01329(10) Uani d 1
Br Br4 -0.03055(5) 0.84370(4) 0.27939(3) 0.01509(11) Uani d 1
Zn Zn2 0.34879(6) 0.29571(4) 0.13959(3) 0.01176(12) Uani d 1
Br Br5 0.58451(5) 0.36099(4) 0.13805(3) 0.01411(11) Uani d 1
Br Br6 0.15329(5) 0.34651(4) 0.25230(3) 0.01369(10) Uani d 1
Br Br7 0.41323(5) 0.11121(4) 0.15856(3) 0.01391(10) Uani d 1
Br Br8 0.25190(5) 0.36278(4) 0.01706(3) 0.01522(11) Uani d 1
Cl Cl1 0.27894(14) 0.87957(11) 0.03017(8) 0.0232(3) Uani d 1
Cl Cl2 0.86734(13) 0.86474(10) 0.07772(7) 0.0195(3) Uani d 1
N N1 0.4681(5) 0.8560(3) 0.2207(2) 0.0166(9) Uani d 1
H H1 0.435(6) 0.849(4) 0.2719(13) 0.020 Uiso d 1
C C1 0.3621(5) 0.8631(4) 0.1735(3) 0.0173(10) Uani d 1
H H1A 0.2548 0.8640 0.1954 0.021 Uiso calc 1
C C2 0.4136(6) 0.8693(4) 0.0917(3) 0.0162(10) Uani d 1
C C3 0.5702(5) 0.8686(3) 0.0606(3) 0.0137(9) Uani d 1
H H3A 0.6062 0.8722 0.0048 0.016 Uiso calc 1
C C4 0.6725(5) 0.8627(4) 0.1123(3) 0.0150(10) Uani d 1
C C5 0.6208(6) 0.8550(4) 0.1941(3) 0.0147(10) Uani d 1
H H5 0.6915 0.8492 0.2300 0.018 Uiso calc 1
Cl Cl3 0.47673(15) 0.91479(12) 0.61979(9) 0.0309(3) Uani d 1
Cl Cl4 0.02785(16) 0.86516(13) 0.87811(8) 0.0313(3) Uani d 1
N N2 0.0356(5) 0.8988(3) 0.6483(2) 0.0178(9) Uani d 1
H H2 -0.035(4) 0.899(4) 0.621(3) 0.021 Uiso d 1
C C6 0.1816(6) 0.9077(4) 0.6145(3) 0.0174(10) Uani d 1
H H6 0.2111 0.9175 0.5581 0.021 Uiso calc 1
C C7 0.2886(5) 0.9022(4) 0.6637(3) 0.0153(10) Uani d 1
C C8 0.2455(6) 0.8881(4) 0.7453(3) 0.0178(10) Uani d 1
H H8 0.3190 0.8843 0.7794 0.021 Uiso calc 1
C C9 0.0920(6) 0.8794(4) 0.7764(3) 0.0170(10) Uani d 1
C C10 -0.0152(6) 0.8857(4) 0.7275(3) 0.0161(10) Uani d 1
H H10 -0.1211 0.8810 0.7487 0.019 Uiso calc 1
Cl Cl5 0.56835(14) 0.39666(10) -0.24218(7) 0.0203(3) Uani d 1
Cl Cl6 1.14594(14) 0.40033(11) -0.18870(7) 0.0212(3) Uani d 1
N N3 0.7436(5) 0.3859(3) -0.0496(2) 0.0148(8) Uani d 1
H H3 0.699(5) 0.381(4) -0.0001(14) 0.018 Uiso d 1
C C11 0.6414(6) 0.3890(4) -0.0981(3) 0.0166(10) Uani d 1
H H11 0.5338 0.3892 -0.0775 0.020 Uiso calc 1
C C12 0.6969(5) 0.3921(4) -0.1785(3) 0.0135(9) Uani d 1
C C13 0.8534(5) 0.3952(4) -0.2087(3) 0.0140(9) Uani d 1
H H13 0.8917 0.3983 -0.2643 0.017 Uiso calc 1
C C14 0.9526(5) 0.3935(4) -0.1552(3) 0.0128(9) Uani d 1
C C15 0.8960(6) 0.3888(4) -0.0750(3) 0.0150(10) Uani d 1
H H15 0.9632 0.3877 -0.0382 0.018 Uiso calc 1
Cl Cl7 0.78049(14) 0.36013(11) 0.35036(8) 0.0255(3) Uani d 1
Cl Cl8 0.34137(16) 0.37027(12) 0.61751(7) 0.0266(3) Uani d 1
N N4 0.3329(5) 0.3542(3) 0.3957(2) 0.0164(9) Uani d 1
H H4 0.262(5) 0.347(4) 0.370(3) 0.020 Uiso d 1
C C16 0.4796(6) 0.3541(4) 0.3566(3) 0.0170(10) Uani d 1
H H16 0.5054 0.3501 0.3011 0.020 Uiso calc 1
C C17 0.5923(5) 0.3599(4) 0.3999(3) 0.0160(10) Uani d 1
C C18 0.5531(5) 0.3653(4) 0.4810(3) 0.0143(10) Uani d 1
H H18 0.6293 0.3701 0.5110 0.017 Uiso calc 1
C C19 0.3989(5) 0.3634(4) 0.5171(3) 0.0142(10) Uani d 1
C C20 0.2872(5) 0.3596(4) 0.4739(3) 0.0148(10) Uani d 1
H H20 0.1811 0.3607 0.4985 0.018 Uiso calc 1

loop_
_atom_site_aniso_label
_atom_site_aniso_U_11
_atom_site_aniso_U_22
_atom_site_aniso_U_33
_atom_site_aniso_U_12
_atom_site_aniso_U_13
_atom_site_aniso_U_23
Zn1 0.0136(3) 0.0098(3) 0.0128(3) -0.0051(2) -0.0011(2) 0.0003(2)
Br1 0.0174(2) 0.0188(3) 0.0130(2) -0.0118(2) 0.00054(17) -0.00235(19)
Br2 0.0141(2) 0.0144(2) 0.0161(2) -0.00621(19) 0.00062(17) -0.00318(19)
Br3 0.0129(2) 0.0095(2) 0.0174(2) -0.00426(18) -0.00251(17) 0.00100(18)
Br4 0.0158(2) 0.0151(2) 0.0150(2) -0.00501(19) -0.00526(18) 0.00182(19)
Zn2 0.0141(3) 0.0099(3) 0.0116(3) -0.0055(2) -0.0017(2) 0.0007(2)
Br5 0.0154(2) 0.0174(3) 0.0112(2) -0.00964(19) -0.00089(17) 0.00025(18)
Br6 0.0123(2) 0.0145(2) 0.0147(2) -0.00533(18) -0.00061(17) -0.00167(18)
Br7 0.0151(2) 0.0092(2) 0.0176(2) -0.00415(18) -0.00310(18) 0.00017(18)
Br8 0.0173(2) 0.0151(3) 0.0147(2) -0.00643(19) -0.00597(18) 0.00190(19)
Cl1 0.0181(6) 0.0250(7) 0.0284(7) -0.0092(5) -0.0099(5) 0.0036(6)
Cl2 0.0143(5) 0.0265(7) 0.0168(6) -0.0066(5) -0.0019(4) 0.0016(5)
N1 0.021(2) 0.013(2) 0.0127(19) -0.0057(17) 0.0034(17) 0.0029(17)
C1 0.011(2) 0.007(2) 0.030(3) 0.0003(18) 0.000(2) 0.002(2)
C2 0.019(2) 0.009(2) 0.022(2) -0.0032(19) -0.006(2) -0.001(2)
C3 0.021(2) 0.004(2) 0.015(2) -0.0002(18) -0.0047(19) -0.0002(18)
C4 0.011(2) 0.009(2) 0.022(2) -0.0047(18) 0.0037(18) -0.0003(19)
C5 0.019(2) 0.010(2) 0.013(2) -0.0028(19) -0.0018(18) 0.0013(19)
Cl3 0.0155(6) 0.0355(9) 0.0363(8) -0.0108(6) 0.0062(5) 0.0043(6)
Cl4 0.0295(7) 0.0478(10) 0.0141(6) -0.0099(7) 0.0004(5) 0.0006(6)
N2 0.020(2) 0.018(2) 0.018(2) -0.0066(18) -0.0063(17) -0.0013(18)
C6 0.022(3) 0.012(3) 0.015(2) -0.003(2) 0.0007(19) 0.0007(19)
C7 0.009(2) 0.012(2) 0.022(2) -0.0050(18) 0.0013(18) 0.004(2)
C8 0.016(2) 0.017(3) 0.023(3) -0.008(2) -0.007(2) 0.001(2)
C9 0.018(2) 0.017(3) 0.013(2) -0.004(2) 0.0017(18) 0.002(2)
C10 0.013(2) 0.015(3) 0.019(2) -0.0085(19) 0.0036(18) -0.001(2)
Cl5 0.0219(6) 0.0174(6) 0.0252(6) -0.0088(5) -0.0091(5) 0.0000(5)
Cl6 0.0141(6) 0.0284(7) 0.0190(6) -0.0062(5) -0.0014(5) 0.0027(5)
N3 0.019(2) 0.012(2) 0.0119(19) -0.0050(17) 0.0017(16) -0.0003(17)
C11 0.018(2) 0.010(2) 0.022(2) -0.0060(19) -0.001(2) 0.001(2)
C12 0.019(2) 0.008(2) 0.013(2) -0.0051(19) -0.0040(18) 0.0026(18)
C13 0.019(2) 0.010(2) 0.015(2) -0.0053(19) -0.0037(18) 0.0000(18)
C14 0.016(2) 0.007(2) 0.015(2) -0.0031(18) -0.0037(18) 0.0026(18)
C15 0.020(2) 0.010(2) 0.014(2) -0.0022(19) -0.0040(19) 0.0011(19)
Cl7 0.0147(6) 0.0240(7) 0.0338(7) -0.0081(5) 0.0094(5) -0.0031(6)
Cl8 0.0286(7) 0.0360(8) 0.0142(6) -0.0074(6) 0.0009(5) -0.0050(6)
N4 0.017(2) 0.014(2) 0.022(2) -0.0037(17) -0.0103(17) -0.0026(18)
C16 0.022(3) 0.014(3) 0.012(2) -0.005(2) 0.0008(19) 0.0029(19)
C17 0.013(2) 0.013(2) 0.021(2) -0.0069(19) 0.0016(19) 0.000(2)
C18 0.015(2) 0.008(2) 0.021(2) -0.0084(18) -0.0056(19) 0.0039(19)
C19 0.016(2) 0.014(2) 0.011(2) -0.0028(19) -0.0037(18) 0.0043(19)
C20 0.014(2) 0.006(2) 0.022(2) -0.0039(18) 0.0018(19) -0.0016(19)

loop_
_atom_type_symbol
_atom_type_description
_atom_type_scat_dispersion_real
_atom_type_scat_dispersion_imag
_atom_type_scat_source
C C 0.0033 0.0016 'International Tables Vol C Tables 4.2.6.8 and 6.1.1.4'
H H 0.0000 0.0000 'International Tables Vol C Tables 4.2.6.8 and 6.1.1.4'
Cl Cl 0.1484 0.1585 'International Tables Vol C Tables 4.2.6.8 and 6.1.1.4'
Zn Zn 0.2839 1.4301 'International Tables Vol C Tables 4.2.6.8 and 6.1.1.4'
Br Br -0.2901 2.4595 'International Tables Vol C Tables 4.2.6.8 and 6.1.1.4'
N N 0.0061 0.0033 'International Tables Vol C Tables 4.2.6.8 and 6.1.1.4'

loop_
_geom_angle_atom_site_label_1
_geom_angle_atom_site_label_2
_geom_angle_atom_site_label_3
_geom_angle
_geom_angle_publ_flag
Br3 Zn1 Br4 108.73(3) y
Br3 Zn1 Br2 110.52(3) y
Br4 Zn1 Br2 110.15(3) y
Br3 Zn1 Br1 111.83(3) y
Br4 Zn1 Br1 108.71(3) y
Br2 Zn1 Br1 106.87(3) y
Br8 Zn2 Br7 111.71(3) y
Br8 Zn2 Br6 110.67(3) y
Br7 Zn2 Br6 107.25(3) y
Br8 Zn2 Br5 109.17(3) y
Br7 Zn2 Br5 108.53(3) y
Br6 Zn2 Br5 109.46(3) y
C5 N1 C1 124.2(4) ?
C5 N1 H1 119(3) ?
C1 N1 H1 117(3) ?
N1 C1 C2 118.1(4) ?
N1 C1 H1A 120.9 ?
C2 C1 H1A 120.9 ?
C3 C2 C1 120.4(4) ?
C3 C2 Cl1 120.8(4) ?
C1 C2 Cl1 118.8(4) ?
C4 C3 C2 118.6(4) ?
C4 C3 H3A 120.7 ?
C2 C3 H3A 120.7 ?
C3 C4 C5 120.8(4) ?
C3 C4 Cl2 121.1(4) ?
C5 C4 Cl2 118.1(4) ?
N1 C5 C4 117.9(4) ?
N1 C5 H5 121.0 ?
C4 C5 H5 121.0 ?
C6 N2 C10 124.5(4) ?
C6 N2 H2 122(4) ?
C10 N2 H2 113(4) ?
N2 C6 C7 118.1(4) ?
N2 C6 H6 121.0 ?
C7 C6 H6 121.0 ?
C8 C7 C6 120.8(4) ?
C8 C7 Cl3 121.3(4) ?
C6 C7 Cl3 117.9(4) ?
C7 C8 C9 118.1(4) ?
C7 C8 H8 121.0 ?
C9 C8 H8 121.0 ?
C10 C9 C8 121.2(4) ?
C10 C9 Cl4 118.0(4) ?
C8 C9 Cl4 120.7(4) ?
N2 C10 C9 117.4(4) ?
N2 C10 H10 121.3 ?
C9 C10 H10 121.3 ?
C11 N3 C15 124.0(4) ?
C11 N3 H3 111(3) ?
C15 N3 H3 125(3) ?
N3 C11 C12 118.1(4) ?
N3 C11 H11 121.0 ?
C12 C11 H11 121.0 ?
C11 C12 C13 120.7(4) ?
C11 C12 Cl5 119.1(4) ?
C13 C12 Cl5 120.1(4) ?
C12 C13 C14 118.2(4) ?
C12 C13 H13 120.9 ?
C14 C13 H13 120.9 ?
C15 C14 C13 120.4(4) ?
C15 C14 Cl6 119.0(4) ?
C13 C14 Cl6 120.6(4) ?
N3 C15 C14 118.5(4) ?
N3 C15 H15 120.7 ?
C14 C15 H15 120.7 ?
C16 N4 C20 124.6(4) ?
C16 N4 H4 119(3) ?
C20 N4 H4 117(3) ?
N4 C16 C17 117.9(4) ?
N4 C16 H16 121.0 ?
C17 C16 H16 121.0 ?
C16 C17 C18 120.5(4) ?
C16 C17 Cl7 118.3(4) ?
C18 C17 Cl7 121.3(4) ?
C17 C18 C19 118.0(4) ?
C17 C18 H18 121.0 ?
C19 C18 H18 121.0 ?
C20 C19 C18 121.5(4) ?
C20 C19 Cl8 117.9(4) ?
C18 C19 Cl8 120.6(4) ?
N4 C20 C19 117.6(4) ?
N4 C20 H20 121.2 ?
C19 C20 H20 121.2 ?

loop_
_geom_bond_atom_site_label_1
_geom_bond_atom_site_label_2
_geom_bond_distance
_geom_bond_publ_flag
Zn1 Br3 2.3967(8) y
Zn1 Br4 2.3986(8) y
Zn1 Br2 2.4198(7) y
Zn1 Br1 2.4379(7) y
Zn2 Br8 2.3923(8) y
Zn2 Br7 2.3975(8) y
Zn2 Br6 2.4228(7) y
Zn2 Br5 2.4389(7) y
Cl1 C2 1.721(5) ?
Cl2 C4 1.717(5) ?
N1 C5 1.339(6) ?
N1 C1 1.340(6) ?
N1 H1 0.870(19) ?
C1 C2 1.389(7) ?
C1 H1A 0.9500 ?
C2 C3 1.385(7) ?
C3 C4 1.377(6) ?
C3 H3A 0.9500 ?
C4 C5 1.388(6) ?
C5 H5 0.9500 ?
Cl3 C7 1.722(5) ?
Cl4 C9 1.725(5) ?
N2 C6 1.333(6) ?
N2 C10 1.344(6) ?
N2 H2 0.850(14) ?
C6 C7 1.378(7) ?
C6 H6 0.9500 ?
C7 C8 1.375(7) ?
C8 C9 1.384(6) ?
C8 H8 0.9500 ?
C9 C10 1.374(7) ?
C10 H10 0.9500 ?
Cl5 C12 1.721(5) ?
Cl6 C14 1.715(5) ?
N3 C11 1.342(6) ?
N3 C15 1.343(6) ?
N3 H3 0.866(19) ?
C11 C12 1.375(6) ?
C11 H11 0.9500 ?
C12 C13 1.389(6) ?
C13 C14 1.392(6) ?
C13 H13 0.9500 ?
C14 C15 1.372(6) ?
C15 H15 0.9500 ?
Cl7 C17 1.718(5) ?
Cl8 C19 1.722(5) ?
N4 C16 1.341(6) ?
N4 C20 1.343(6) ?
N4 H4 0.867(19) ?
C16 C17 1.386(7) ?
C16 H16 0.9500 ?
C17 C18 1.386(7) ?
C18 C19 1.389(6) ?
C18 H18 0.9500 ?
C19 C20 1.368(6) ?
C20 H20 0.9500 ?

loop_
_geom_hbond_atom_site_label_D
_geom_hbond_atom_site_label_H
_geom_hbond_atom_site_label_A
_geom_hbond_distance_DH
_geom_hbond_distance_HA
_geom_hbond_distance_DA
_geom_hbond_angle_DHA
N1 H1 Br1 0.870(19) 2.37(2) 3.214(4) 164(5)
N2 H2 Br2 0.850(14) 2.48(3) 3.271(4) 156(5)
N3 H3 Br5 0.866(19) 2.39(2) 3.257(4) 177(5)
N4 H4 Br6 0.867(19) 2.42(3) 3.231(4) 156(5)
